data_2219368
loop_
_publ_author_name
'Du, Xiang-Dang'
'Mo, Juan'
'Li, Xin-Sheng'
'Pan, Yu-Shan'
'Zhang, Su-Mei'

_publ_section_title
;{\m-<i>N</i>-[(Diphenylphosphino)methyl]pyridin-2-amine-\k^2^<i>N</i>^1^:<i>P</i>}bis{[2-(2,2'-bipyridin-6-yl)phenyl-\k^3^<i>N</i>,<i>N</i>',<i>C</i>^1^]platinum(II)}
 bis(perchlorate)
;
_journal_coeditor_code HY2138
_journal_issue 9
_journal_name_full 'Acta Crystallographica Section E'
_journal_page_first m1146
_journal_page_last m1147
_journal_paper_doi 10.1107/S1600536808024525
_journal_volume 64
_journal_year 2008
_chemical_formula_iupac '[Pt2 (C16 H11 N2)2 (C18 H17 N2 P)] (Cl O4)2'
_chemical_formula_moiety 'C50 H39 N6 P Pt2 2+, 2(Cl O4 -)'
_chemical_formula_sum 'C50 H39 Cl2 N6 O8 P Pt2'
_chemical_formula_weight 1343.92
_chemical_name_systematic
;
{\m-N-[(Diphenylphosphino)methyl]pyridin-2-amine-
\k^2^<i>N</i>^1^:<i>P</i>}bis{[2-(2,2'-bipyridin-6-yl)phenyl-
\k^3^N,N',C^1^]platinum(II)} bis(perchlorate)
;
_space_group_IT_number 14
_symmetry_cell_setting monoclinic
_symmetry_space_group_name_Hall '-P 2yn'
_symmetry_space_group_name_H-M 'P 1 21/n 1'
_atom_sites_solution_hydrogens geom
_atom_sites_solution_primary direct
_atom_sites_solution_secondary difmap
_audit_creation_method SHELXL-97
_cell_angle_alpha 90.00
_cell_angle_beta 109.697(3)
_cell_angle_gamma 90.00
_cell_formula_units_Z 4
_cell_length_a 14.845(3)
_cell_length_b 17.927(4)
_cell_length_c 18.481(4)
_cell_measurement_reflns_used 7716
_cell_measurement_temperature 294(2)
_cell_measurement_theta_max 26.60
_cell_measurement_theta_min 2.34
_cell_volume 4630.5(17)
_computing_cell_refinement 'SAINT (Bruker, 2007)'
_computing_data_collection 'SMART (Bruker, 2007)'
_computing_data_reduction 'SAINT (Bruker, 2007)'
_computing_molecular_graphics 'SHELXTL (Sheldrick, 2008)'
_computing_publication_material 'SHELXTL (Sheldrick, 2008)'
_computing_structure_refinement 'SHELXL97 (Sheldrick, 2008)'
_computing_structure_solution 'SHELXS97 (Sheldrick, 2008)'
_diffrn_ambient_temperature 294(2)
_diffrn_measured_fraction_theta_full 0.992
_diffrn_measured_fraction_theta_max 0.992
_diffrn_measurement_device_type 'Bruker SMART APEX CCD area-detector'
_diffrn_measurement_method '\f and \w'
_diffrn_radiation_monochromator graphite
_diffrn_radiation_source 'fine-focus sealed tube'
_diffrn_radiation_type MoK\a
_diffrn_radiation_wavelength 0.71073
_diffrn_reflns_av_R_equivalents 0.0898
_diffrn_reflns_av_sigmaI/netI 0.2219
_diffrn_reflns_limit_h_max 16
_diffrn_reflns_limit_h_min -17
_diffrn_reflns_limit_k_max 21
_diffrn_reflns_limit_k_min -17
_diffrn_reflns_limit_l_max 21
_diffrn_reflns_limit_l_min -20
_diffrn_reflns_number 22850
_diffrn_reflns_theta_full 25.01
_diffrn_reflns_theta_max 25.01
_diffrn_reflns_theta_min 1.63
_exptl_absorpt_coefficient_mu 6.249
_exptl_absorpt_correction_T_max 0.533486
_exptl_absorpt_correction_T_min 0.224615
_exptl_absorpt_correction_type multi-scan
_exptl_absorpt_process_details '(SADABS; Sheldrick, 1996)'
_exptl_crystal_colour yellow
_exptl_crystal_density_diffrn 1.928
_exptl_crystal_density_method 'not measured'
_exptl_crystal_description block
_exptl_crystal_F_000 2600
_exptl_crystal_size_max 0.40
_exptl_crystal_size_mid 0.20
_exptl_crystal_size_min 0.10
_refine_diff_density_max 2.845
_refine_diff_density_min -2.380
_refine_ls_extinction_method none
_refine_ls_goodness_of_fit_ref 1.030
_refine_ls_hydrogen_treatment constr
_refine_ls_matrix_type full
_refine_ls_number_parameters 696
_refine_ls_number_reflns 8097
_refine_ls_number_restraints 16
_refine_ls_restrained_S_all 1.023
_refine_ls_R_factor_all 0.1119
_refine_ls_R_factor_gt 0.0748
_refine_ls_shift/su_max 0.001
_refine_ls_shift/su_mean 0.000
_refine_ls_structure_factor_coef Fsqd
_refine_ls_weighting_details 'calc w=1/[\s^2^(Fo^2^)+(0.0656P)^2^+39.0816P] where P=(Fo^2^+2Fc^2^)/3'
_refine_ls_weighting_scheme calc
_refine_ls_wR_factor_gt 0.1773
_refine_ls_wR_factor_ref 0.2190
_reflns_number_gt 5253
_reflns_number_total 8097
_reflns_threshold_expression I>2\s(I)
_cod_data_source_file hy2138.cif
_cod_data_source_block I
_cod_depositor_comments
;
The following automatic conversions were performed:
'_symmetry_cell_setting' value 'Monoclinic' changed to 'monoclinic'
according to '/home/saulius/struct/CIF-dictionaries/cif_core.dic'
dictionary named 'cif_core.dic' version 2.4.1 from
2010-06-29.

'_geom_bond_publ_flag' value 'Yes' changed to 'yes' according
to '/home/saulius/struct/CIF-dictionaries/cif_core.dic' dictionary named
'cif_core.dic' version 2.4.1 from 2010-06-29 (8
times).

'_geom_angle_publ_flag' value 'Yes' changed to 'yes' according to
'/home/saulius/struct/CIF-dictionaries/cif_core.dic' dictionary named
'cif_core.dic' version 2.4.1 from 2010-06-29 (12 times).

Automatic conversion script
Id: cif_fix_enum 1527 2010-12-29 10:47:43Z saulius 

The following automatic conversions were performed:

'_symmetry_cell_setting' value 'Monoclinic' changed to 'monoclinic'
according to /home/saulius/struct/CIF-dictionaries/cif_core.dic
dictionary named 'cif_core.dic' version 2.4.1 from
2010-06-29.

'_geom_bond_publ_flag' value 'Yes' changed to 'yes'
according to /home/saulius/struct/CIF-dictionaries/cif_core.dic
dictionary named 'cif_core.dic' version 2.4.1 from 2010-06-29 (8
times).

'_geom_angle_publ_flag' value 'Yes' changed to 'yes'
according to /home/saulius/struct/CIF-dictionaries/cif_core.dic
dictionary named 'cif_core.dic' version 2.4.1 from 2010-06-29 (12
times).

Automatic conversion script
Id: cif_fix_values 1715 2011-07-08 13:25:40Z adriana 
;
_cod_original_cell_volume 4630.5(18)
_cod_original_sg_symbol_H-M 'P 21/n'
_cod_database_code 2219368
_cod_database_fobs_code 2219368

loop_
_symmetry_equiv_pos_as_xyz
'x, y, z'
'-x+1/2, y+1/2, -z+1/2'
'-x, -y, -z'
'x-1/2, -y-1/2, z-1/2'

loop_
_atom_site_type_symbol
_atom_site_label
_atom_site_fract_x
_atom_site_fract_y
_atom_site_fract_z
_atom_site_U_iso_or_equiv
_atom_site_adp_type
_atom_site_calc_flag
_atom_site_refinement_flags
_atom_site_occupancy
_atom_site_disorder_assembly
_atom_site_disorder_group
Pt Pt1 0.96899(4) 0.15372(3) 0.47609(3) 0.0324(2) Uani d . 1 . .
Pt Pt2 0.71657(4) 0.21672(3) 0.51620(3) 0.0326(2) Uani d . 1 . .
P P1 0.7571(3) 0.3339(2) 0.55627(19) 0.0325(8) Uani d . 1 . .
N N1 0.9510(9) 0.1645(8) 0.3600(6) 0.040(3) Uani d . 1 . .
N N2 0.8943(8) 0.0657(8) 0.4355(6) 0.033(3) Uani d . 1 . .
N N3 1.0503(9) 0.2462(8) 0.5165(5) 0.038(3) Uani d . 1 . .
N N4 0.9260(9) 0.3020(8) 0.5450(7) 0.040(3) Uani d . 1 . .
H H4 0.9029 0.2582 0.5464 0.048 Uiso calc R 1 . .
N N5 0.7113(10) 0.1553(8) 0.6155(8) 0.047(3) Uani d . 1 . .
N N6 0.6669(8) 0.1175(7) 0.4717(7) 0.033(3) Uani d . 1 . .
C C1 0.9763(13) 0.2199(10) 0.3226(9) 0.047(4) Uani d . 1 . .
H H1 1.0069 0.2613 0.3504 0.056 Uiso calc R 1 . .
C C2 0.9588(14) 0.2184(12) 0.2437(10) 0.060(5) Uani d . 1 . .
H H2 0.9781 0.2579 0.2198 0.072 Uiso calc R 1 . .
C C3 0.9137(15) 0.1595(13) 0.2027(9) 0.065(6) Uani d . 1 . .
H H3 0.9037 0.1572 0.1503 0.078 Uiso calc R 1 . .
C C4 0.8816(12) 0.1013(11) 0.2385(9) 0.053(5) Uani d . 1 . .
H H4A 0.8477 0.0616 0.2095 0.064 Uiso calc R 1 . .
C C5 0.9009(11) 0.1032(9) 0.3175(8) 0.040(4) Uani d . 1 . .
C C6 0.8704(10) 0.0466(10) 0.3612(7) 0.039(4) Uani d . 1 . .
C C7 0.8170(11) -0.0157(11) 0.3327(9) 0.053(5) Uani d . 1 . .
H H7 0.7987 -0.0268 0.2806 0.063 Uiso calc R 1 . .
C C8 0.7905(12) -0.0622(11) 0.3821(10) 0.056(5) Uani d . 1 . .
H H8 0.7547 -0.1050 0.3638 0.068 Uiso calc R 1 . .
C C9 0.8179(10) -0.0437(10) 0.4582(9) 0.042(4) Uani d . 1 . .
H H9 0.7979 -0.0733 0.4912 0.050 Uiso calc R 1 . .
C C10 0.8741(10) 0.0176(9) 0.4873(7) 0.034(3) Uani d . 1 . .
C C11 0.9076(10) 0.0489(9) 0.5636(8) 0.035(3) Uani d . 1 . .
C C12 0.8939(11) 0.0107(11) 0.6275(8) 0.047(4) Uani d . 1 . .
H H12 0.8600 -0.0338 0.6203 0.056 Uiso calc R 1 . .
C C13 0.9321(14) 0.0416(13) 0.6992(9) 0.063(5) Uani d . 1 . .
H H13 0.9226 0.0182 0.7409 0.076 Uiso calc R 1 . .
C C14 0.9833(13) 0.1055(13) 0.7101(9) 0.061(5) Uani d . 1 . .
H H14 1.0103 0.1242 0.7597 0.073 Uiso calc R 1 . .
C C15 0.9969(12) 0.1443(10) 0.6490(8) 0.045(4) Uani d . 1 . .
H H15 1.0298 0.1894 0.6580 0.054 Uiso calc R 1 . .
C C16 0.9616(9) 0.1158(11) 0.5751(7) 0.042(4) Uani d . 1 . .
C C17 1.1411(10) 0.2502(11) 0.5117(9) 0.044(4) Uani d . 1 . .
H H17 1.1649 0.2090 0.4933 0.053 Uiso calc R 1 . .
C C18 1.1961(13) 0.3111(10) 0.5326(10) 0.049(4) Uani d . 1 . .
H H18 1.2581 0.3103 0.5311 0.059 Uiso calc R 1 . .
C C19 1.1611(10) 0.3767(10) 0.5568(8) 0.041(4) Uani d . 1 . .
H H19 1.1970 0.4203 0.5681 0.049 Uiso calc R 1 . .
C C20 1.0709(11) 0.3726(9) 0.5628(7) 0.039(4) Uani d . 1 . .
H H20 1.0464 0.4131 0.5814 0.047 Uiso calc R 1 . .
C C21 1.0161(10) 0.3071(9) 0.5406(6) 0.030(3) Uani d . 1 . .
C C22 0.8681(9) 0.3651(9) 0.5475(8) 0.034(3) Uani d . 1 . .
H H22A 0.8554 0.3943 0.5009 0.041 Uiso calc R 1 . .
H H22B 0.9018 0.3965 0.5909 0.041 Uiso calc R 1 . .
C C23 0.7700(12) 0.3500(8) 0.6562(8) 0.040(4) Uani d . 1 . .
C C24 0.8588(12) 0.3455(11) 0.7132(9) 0.054(5) Uani d . 1 . .
H H24 0.9141 0.3432 0.7003 0.065 Uiso calc R 1 . .
C C25 0.8646(16) 0.3446(13) 0.7892(10) 0.077(7) Uani d . 1 . .
H H25 0.9242 0.3390 0.8271 0.092 Uiso calc R 1 . .
C C26 0.7854(14) 0.3515(12) 0.8103(10) 0.059(5) Uani d . 1 . .
H H26 0.7902 0.3514 0.8618 0.070 Uiso calc R 1 . .
C C27 0.6987(15) 0.3588(12) 0.7532(9) 0.064(6) Uani d . 1 . .
H H27 0.6440 0.3635 0.7666 0.077 Uiso calc R 1 . .
C C28 0.6894(13) 0.3592(12) 0.6757(9) 0.055(5) Uani d . 1 . .
H H28 0.6298 0.3656 0.6380 0.067 Uiso calc R 1 . .
C C29 0.6740(10) 0.4050(9) 0.5055(7) 0.035(3) Uani d . 1 . .
C C30 0.5850(11) 0.3829(11) 0.4536(7) 0.043(4) Uani d . 1 . .
H H30 0.5689 0.3328 0.4450 0.051 Uiso calc R 1 . .
C C31 0.5226(16) 0.4377(15) 0.4159(10) 0.074(7) Uani d . 1 . .
H H31 0.4637 0.4239 0.3807 0.089 Uiso calc R 1 . .
C C32 0.5421(17) 0.5077(13) 0.4274(12) 0.072(7) Uani d . 1 . .
H H32 0.4966 0.5432 0.4022 0.086 Uiso calc R 1 . .
C C33 0.6317(15) 0.5307(12) 0.4777(13) 0.069(6) Uani d . 1 . .
H H33 0.6462 0.5813 0.4842 0.083 Uiso calc R 1 . .
C C34 0.6956(13) 0.4806(10) 0.5160(10) 0.048(4) Uani d . 1 . .
H H34 0.7547 0.4959 0.5498 0.058 Uiso calc R 1 . .
C C35 0.7382(16) 0.1770(13) 0.6886(10) 0.067(6) Uani d . 1 . .
H H35 0.7650 0.2241 0.7019 0.080 Uiso calc R 1 . .
C C36 0.7269(18) 0.1308(15) 0.7452(13) 0.081(7) Uani d . 1 . .
H H36 0.7504 0.1458 0.7963 0.097 Uiso calc R 1 . .
C C37 0.6828(16) 0.0650(16) 0.7270(13) 0.085(8) Uani d . 1 . .
H H37 0.6692 0.0361 0.7638 0.102 Uiso calc R 1 . .
C C38 0.6578(15) 0.0413(13) 0.6510(12) 0.070(6) Uani d . 1 . .
H H38 0.6328 -0.0062 0.6375 0.084 Uiso calc R 1 . .
C C39 0.6702(11) 0.0888(9) 0.5949(9) 0.044(4) Uani d . 1 . .
C C40 0.6436(12) 0.0660(11) 0.5145(11) 0.055(5) Uani d . 1 . .
C C41 0.6049(13) -0.0013(11) 0.4835(11) 0.059(5) Uani d . 1 . .
H H41 0.5944 -0.0383 0.5151 0.070 Uiso calc R 1 . .
C C42 0.5824(13) -0.0137(12) 0.4087(13) 0.065(6) Uani d . 1 . .
H H42 0.5563 -0.0591 0.3875 0.078 Uiso calc R 1 . .
C C43 0.5988(13) 0.0432(12) 0.3620(12) 0.066(6) Uani d . 1 . .
H H43 0.5805 0.0366 0.3091 0.079 Uiso calc R 1 . .
C C44 0.6428(10) 0.1095(10) 0.3956(9) 0.042(4) Uani d . 1 . .
C C45 0.6726(11) 0.1717(10) 0.3581(8) 0.038(4) Uani d . 1 . .
C C46 0.6645(13) 0.1717(12) 0.2834(9) 0.056(5) Uani d . 1 . .
H H46 0.6359 0.1316 0.2523 0.068 Uiso calc R 1 . .
C C47 0.6988(14) 0.2316(14) 0.2526(9) 0.067(6) Uani d . 1 . .
H H47 0.6976 0.2300 0.2019 0.081 Uiso calc R 1 . .
C C48 0.7345(13) 0.2930(12) 0.2973(9) 0.060(5) Uani d . 1 . .
H H48 0.7558 0.3339 0.2765 0.072 Uiso calc R 1 . .
C C49 0.7389(12) 0.2942(11) 0.3716(8) 0.049(4) Uani d . 1 . .
H H49 0.7612 0.3374 0.3999 0.059 Uiso calc R 1 . .
C C50 0.7124(10) 0.2355(9) 0.4077(7) 0.034(4) Uani d . 1 . .
Cl Cl1 0.9289(4) 0.2821(3) 0.0174(3) 0.0685(14) Uani d D 1 . .
Cl Cl2 0.4595(5) 0.0612(3) 0.8325(2) 0.0868(19) Uani d D 1 . .
O O1 0.8360(8) 0.3152(11) 0.0026(12) 0.045(7) Uani d PDU 0.49(3) A 1
O O2 0.9880(13) 0.3037(16) 0.0961(7) 0.085(11) Uani d PDU 0.49(3) A 1
O O3 0.9732(14) 0.3115(14) -0.0339(11) 0.066(10) Uani d PDU 0.49(3) A 1
O O4 0.9225(17) 0.2030(5) 0.0144(18) 0.099(12) Uani d PDU 0.49(3) A 1
O O1' 0.8580(14) 0.3177(12) 0.0424(16) 0.084(10) Uani d PDU 0.51(3) A 2
O O2' 0.9950(14) 0.2415(15) 0.0795(12) 0.115(12) Uani d PDU 0.51(3) A 2
O O3' 0.9770(13) 0.3359(10) -0.0133(11) 0.043(6) Uani d PDU 0.51(3) A 2
O O4' 0.8809(18) 0.2289(13) -0.0433(12) 0.105(12) Uani d PDU 0.51(3) A 2
O O5 0.5418(15) 0.0136(14) 0.8519(16) 0.126(14) Uani d PDU 0.52(2) B 3
O O6 0.465(2) 0.1108(12) 0.8945(10) 0.089(10) Uani d PDU 0.52(2) B 3
O O7 0.452(2) 0.1028(12) 0.7643(9) 0.070(9) Uani d PDU 0.52(2) B 3
O O8 0.3747(15) 0.0152(14) 0.8177(17) 0.150(17) Uani d PDU 0.52(2) B 3
O O5' 0.4931(16) -0.0120(7) 0.8234(11) 0.058(8) Uani d PDU 0.48(2) B 4
O O6' 0.5415(14) 0.1089(12) 0.8684(15) 0.125(15) Uani d PDU 0.48(2) B 4
O O7' 0.4045(15) 0.0923(11) 0.7596(8) 0.052(7) Uani d PDU 0.48(2) B 4
O O8' 0.4025(19) 0.0581(17) 0.8818(14) 0.163(18) Uani d PDU 0.48(2) B 4

loop_
_atom_site_aniso_label
_atom_site_aniso_U_11
_atom_site_aniso_U_22
_atom_site_aniso_U_33
_atom_site_aniso_U_12
_atom_site_aniso_U_13
_atom_site_aniso_U_23
Pt1 0.0415(4) 0.0279(4) 0.0241(3) 0.0019(2) 0.0060(2) -0.0019(2)
Pt2 0.0420(4) 0.0225(4) 0.0301(3) -0.0007(2) 0.0079(2) -0.0017(2)
P1 0.044(2) 0.025(2) 0.0253(17) 0.0033(17) 0.0066(14) -0.0016(14)
N1 0.057(8) 0.037(9) 0.030(6) -0.001(7) 0.021(6) -0.006(5)
N2 0.035(7) 0.039(8) 0.020(5) -0.002(6) 0.003(4) 0.002(5)
N3 0.048(7) 0.049(9) 0.013(5) 0.001(7) 0.004(5) -0.001(5)
N4 0.046(8) 0.034(8) 0.044(7) -0.011(6) 0.021(6) -0.007(6)
N5 0.046(8) 0.033(9) 0.059(9) 0.000(6) 0.012(6) 0.006(6)
N6 0.030(7) 0.026(7) 0.044(7) 0.009(5) 0.014(5) -0.007(5)
C1 0.066(11) 0.035(11) 0.040(8) -0.002(9) 0.019(7) 0.003(7)
C2 0.078(13) 0.064(16) 0.047(10) 0.018(11) 0.032(9) 0.021(9)
C3 0.087(14) 0.078(17) 0.026(8) 0.003(12) 0.014(8) -0.005(9)
C4 0.066(11) 0.042(12) 0.041(9) 0.015(9) 0.003(7) -0.006(8)
C5 0.052(9) 0.029(9) 0.034(7) 0.017(8) 0.009(6) -0.002(6)
C6 0.040(8) 0.047(11) 0.027(7) 0.018(8) 0.006(6) -0.006(6)
C7 0.050(10) 0.055(13) 0.041(9) 0.004(9) -0.001(7) -0.016(8)
C8 0.060(11) 0.037(11) 0.059(11) -0.012(9) 0.004(8) -0.019(8)
C9 0.037(8) 0.033(10) 0.063(10) -0.002(7) 0.025(7) 0.005(7)
C10 0.044(8) 0.023(8) 0.034(7) 0.003(7) 0.011(6) 0.006(6)
C11 0.035(8) 0.033(9) 0.035(7) 0.005(7) 0.008(6) 0.006(6)
C12 0.043(9) 0.054(12) 0.041(8) 0.001(8) 0.010(7) 0.013(8)
C13 0.082(13) 0.074(16) 0.034(9) 0.002(12) 0.020(8) 0.015(9)
C14 0.075(13) 0.078(17) 0.028(8) -0.007(12) 0.013(7) -0.003(8)
C15 0.061(10) 0.043(11) 0.026(7) -0.002(8) 0.009(7) 0.003(6)
C16 0.017(7) 0.079(14) 0.026(7) 0.000(8) 0.002(5) -0.015(7)
C17 0.035(9) 0.052(12) 0.059(9) 0.011(8) 0.033(7) 0.011(8)
C18 0.055(10) 0.027(10) 0.063(10) -0.002(8) 0.015(8) 0.004(7)
C19 0.031(8) 0.043(11) 0.043(8) -0.020(7) 0.006(6) -0.001(7)
C20 0.059(10) 0.023(9) 0.027(7) -0.013(7) 0.002(6) -0.004(6)
C21 0.039(8) 0.034(9) 0.015(6) 0.001(7) 0.005(5) -0.010(5)
C22 0.031(8) 0.046(10) 0.028(7) 0.004(7) 0.013(6) -0.002(6)
C23 0.069(11) 0.012(8) 0.033(7) 0.003(7) 0.008(7) -0.010(5)
C24 0.050(10) 0.068(15) 0.039(9) -0.005(9) 0.009(7) 0.000(8)
C25 0.095(16) 0.085(19) 0.029(9) -0.025(13) -0.007(9) -0.012(9)
C26 0.079(14) 0.062(15) 0.037(9) -0.010(11) 0.022(9) -0.016(8)
C27 0.094(15) 0.067(16) 0.037(9) 0.004(11) 0.031(9) -0.007(8)
C28 0.062(11) 0.064(14) 0.040(9) 0.031(10) 0.017(8) 0.011(8)
C29 0.041(8) 0.033(10) 0.028(7) 0.016(7) 0.009(6) 0.003(6)
C30 0.053(10) 0.051(12) 0.021(7) 0.013(8) 0.008(6) -0.004(6)
C31 0.092(15) 0.09(2) 0.035(9) 0.043(14) 0.015(9) 0.016(10)
C32 0.098(17) 0.050(15) 0.083(14) 0.053(13) 0.050(13) 0.046(11)
C33 0.084(15) 0.048(15) 0.096(15) 0.008(12) 0.058(13) 0.039(12)
C34 0.066(11) 0.031(11) 0.063(10) 0.018(8) 0.042(9) 0.016(8)
C35 0.111(16) 0.051(13) 0.036(9) 0.010(12) 0.021(9) 0.015(8)
C36 0.123(19) 0.067(17) 0.065(13) -0.010(15) 0.048(13) 0.026(11)
C37 0.094(16) 0.09(2) 0.083(16) 0.003(14) 0.044(13) 0.055(14)
C38 0.092(15) 0.041(13) 0.081(14) -0.008(11) 0.034(11) 0.006(10)
C39 0.046(9) 0.024(9) 0.063(10) 0.002(7) 0.020(7) 0.000(7)
C40 0.047(10) 0.033(11) 0.070(11) -0.004(8) 0.001(8) -0.015(9)
C41 0.068(12) 0.028(11) 0.075(12) 0.014(9) 0.018(9) -0.003(9)
C42 0.049(11) 0.039(13) 0.106(16) -0.006(9) 0.022(10) -0.020(11)
C43 0.058(11) 0.044(13) 0.074(12) -0.003(10) -0.007(9) -0.037(10)
C44 0.027(8) 0.044(11) 0.048(9) 0.007(7) 0.005(6) -0.009(7)
C45 0.041(9) 0.036(10) 0.026(7) 0.007(7) -0.002(6) -0.003(6)
C46 0.069(12) 0.051(13) 0.029(8) 0.026(10) -0.010(7) -0.013(8)
C47 0.084(14) 0.083(18) 0.026(8) 0.039(13) 0.007(8) 0.007(9)
C48 0.071(12) 0.053(13) 0.043(9) 0.020(10) 0.004(8) 0.006(8)
C49 0.065(11) 0.050(12) 0.026(7) -0.016(9) 0.006(7) 0.001(7)
C50 0.034(8) 0.040(10) 0.030(7) 0.008(7) 0.012(6) -0.020(6)
Cl1 0.070(3) 0.057(4) 0.091(4) 0.007(3) 0.044(3) 0.023(3)
Cl2 0.158(6) 0.043(3) 0.038(2) 0.008(3) 0.005(3) 0.000(2)
O1 0.043(10) 0.049(11) 0.046(10) -0.003(8) 0.021(7) -0.006(7)
O2 0.092(13) 0.083(14) 0.076(13) 0.002(9) 0.022(9) 0.009(9)
O3 0.071(12) 0.066(13) 0.059(12) -0.008(9) 0.021(8) -0.007(9)
O4 0.099(14) 0.097(15) 0.110(15) 0.004(9) 0.046(10) 0.002(9)
O1' 0.080(13) 0.087(14) 0.088(13) -0.008(9) 0.033(9) -0.001(9)
O2' 0.119(14) 0.116(15) 0.112(14) 0.010(9) 0.041(10) 0.016(9)
O3' 0.043(9) 0.042(10) 0.043(9) -0.010(7) 0.014(7) -0.008(8)
O4' 0.104(14) 0.105(16) 0.107(15) -0.004(9) 0.034(10) -0.001(9)
O5 0.123(16) 0.120(17) 0.129(16) 0.006(10) 0.034(10) 0.009(10)
O6 0.100(13) 0.085(13) 0.073(12) -0.003(9) 0.018(8) -0.013(9)
O7 0.081(12) 0.055(12) 0.067(11) -0.005(9) 0.018(8) 0.012(8)
O8 0.153(18) 0.143(19) 0.144(19) -0.007(10) 0.038(10) 0.002(10)
O5' 0.069(11) 0.046(11) 0.047(10) 0.006(8) 0.003(7) -0.001(8)
O6' 0.129(17) 0.118(17) 0.120(17) -0.004(10) 0.030(10) -0.006(10)
O7' 0.043(10) 0.047(11) 0.057(10) -0.002(8) 0.007(7) 0.006(8)
O8' 0.167(19) 0.17(2) 0.161(19) 0.005(10) 0.062(11) 0.007(10)

loop_
_atom_type_symbol
_atom_type_description
_atom_type_scat_dispersion_real
_atom_type_scat_dispersion_imag
_atom_type_scat_source
C C 0.0033 0.0016 'International Tables Vol C Tables 4.2.6.8 and 6.1.1.4'
H H 0.0000 0.0000 'International Tables Vol C Tables 4.2.6.8 and 6.1.1.4'
N N 0.0061 0.0033 'International Tables Vol C Tables 4.2.6.8 and 6.1.1.4'
O O 0.0106 0.0060 'International Tables Vol C Tables 4.2.6.8 and 6.1.1.4'
Cl Cl 0.1484 0.1585 'International Tables Vol C Tables 4.2.6.8 and 6.1.1.4'
P P 0.1023 0.0942 'International Tables Vol C Tables 4.2.6.8 and 6.1.1.4'
Pt Pt -1.7033 8.3905 'International Tables Vol C Tables 4.2.6.8 and 6.1.1.4'

loop_
_geom_angle_atom_site_label_1
_geom_angle_atom_site_label_2
_geom_angle_atom_site_label_3
_geom_angle
_geom_angle_publ_flag
N2 Pt1 C16 82.8(6) yes
N2 Pt1 N3 178.1(4) yes
C16 Pt1 N3 98.7(6) yes
N2 Pt1 N1 79.5(5) yes
C16 Pt1 N1 162.3(6) yes
N3 Pt1 N1 99.0(5) yes
N6 Pt2 C50 81.7(6) yes
N6 Pt2 N5 77.4(5) yes
C50 Pt2 N5 158.8(6) yes
N6 Pt2 P1 173.4(4) yes
C50 Pt2 P1 95.0(5) yes
N5 Pt2 P1 106.2(4) yes
C22 P1 C29 102.7(7) ?
C22 P1 C23 104.9(7) ?
C29 P1 C23 103.7(7) ?
C22 P1 Pt2 114.5(5) ?
C29 P1 Pt2 115.5(5) ?
C23 P1 Pt2 114.2(5) ?
C1 N1 C5 118.6(13) ?
C1 N1 Pt1 130.0(12) ?
C5 N1 Pt1 111.3(10) ?
C6 N2 C10 120.0(14) ?
C6 N2 Pt1 121.8(11) ?
C10 N2 Pt1 117.9(9) ?
C21 N3 C17 117.7(15) ?
C21 N3 Pt1 122.7(10) ?
C17 N3 Pt1 119.3(12) ?
C21 N4 C22 123.9(14) ?
C21 N4 H4 118.1 ?
C22 N4 H4 118.1 ?
C35 N5 C39 120.2(15) ?
C35 N5 Pt2 128.9(13) ?
C39 N5 Pt2 110.8(11) ?
C40 N6 C44 121.2(15) ?
C40 N6 Pt2 120.5(11) ?
C44 N6 Pt2 117.4(11) ?
N1 C1 C2 122.9(18) ?
N1 C1 H1 118.6 ?
C2 C1 H1 118.6 ?
C3 C2 C1 119.2(18) ?
C3 C2 H2 120.4 ?
C1 C2 H2 120.4 ?
C2 C3 C4 120.3(16) ?
C2 C3 H3 119.9 ?
C4 C3 H3 119.9 ?
C5 C4 C3 119.6(18) ?
C5 C4 H4A 120.2 ?
C3 C4 H4A 120.2 ?
C4 C5 N1 119.2(16) ?
C4 C5 C6 124.8(16) ?
N1 C5 C6 115.9(12) ?
N2 C6 C7 121.5(15) ?
N2 C6 C5 111.3(15) ?
C7 C6 C5 127.0(13) ?
C6 C7 C8 119.5(15) ?
C6 C7 H7 120.2 ?
C8 C7 H7 120.2 ?
C9 C8 C7 118.6(16) ?
C9 C8 H8 120.7 ?
C7 C8 H8 120.7 ?
C8 C9 C10 121.8(15) ?
C8 C9 H9 119.1 ?
C10 C9 H9 119.1 ?
C9 C10 N2 117.9(12) ?
C9 C10 C11 131.1(13) ?
N2 C10 C11 110.3(13) ?
C16 C11 C12 120.6(13) ?
C16 C11 C10 117.9(12) ?
C12 C11 C10 121.3(15) ?
C13 C12 C11 118.4(17) ?
C13 C12 H12 120.8 ?
C11 C12 H12 120.8 ?
C14 C13 C12 121.0(16) ?
C14 C13 H13 119.5 ?
C12 C13 H13 119.5 ?
C13 C14 C15 121.8(15) ?
C13 C14 H14 119.1 ?
C15 C14 H14 119.1 ?
C16 C15 C14 120.3(17) ?
C16 C15 H15 119.9 ?
C14 C15 H15 119.9 ?
C15 C16 C11 117.8(14) ?
C15 C16 Pt1 131.4(14) ?
C11 C16 Pt1 110.7(9) ?
C18 C17 N3 122.5(17) ?
C18 C17 H17 118.8 ?
N3 C17 H17 118.8 ?
C17 C18 C19 120.9(17) ?
C17 C18 H18 119.5 ?
C19 C18 H18 119.5 ?
C20 C19 C18 116.7(16) ?
C20 C19 H19 121.6 ?
C18 C19 H19 121.6 ?
C19 C20 C21 120.1(15) ?
C19 C20 H20 120.0 ?
C21 C20 H20 120.0 ?
N3 C21 N4 116.8(14) ?
N3 C21 C20 122.0(14) ?
N4 C21 C20 121.2(14) ?
N4 C22 P1 109.6(11) ?
N4 C22 H22A 109.8 ?
P1 C22 H22A 109.8 ?
N4 C22 H22B 109.8 ?
P1 C22 H22B 109.8 ?
H22A C22 H22B 108.2 ?
C28 C23 C24 119.8(14) ?
C28 C23 P1 119.0(12) ?
C24 C23 P1 120.8(13) ?
C25 C24 C23 119.6(17) ?
C25 C24 H24 120.2 ?
C23 C24 H24 120.2 ?
C26 C25 C24 121.8(18) ?
C26 C25 H25 119.1 ?
C24 C25 H25 119.1 ?
C25 C26 C27 117.7(16) ?
C25 C26 H26 121.2 ?
C27 C26 H26 121.2 ?
C26 C27 C28 122.5(18) ?
C26 C27 H27 118.8 ?
C28 C27 H27 118.8 ?
C23 C28 C27 118.5(16) ?
C23 C28 H28 120.8 ?
C27 C28 H28 120.8 ?
C34 C29 C30 119.3(14) ?
C34 C29 P1 122.1(12) ?
C30 C29 P1 118.6(13) ?
C31 C30 C29 118(2) ?
C31 C30 H30 121.1 ?
C29 C30 H30 121.1 ?
C32 C31 C30 123(2) ?
C32 C31 H31 118.7 ?
C30 C31 H31 118.7 ?
C31 C32 C33 120.4(18) ?
C31 C32 H32 119.8 ?
C33 C32 H32 119.8 ?
C34 C33 C32 120(2) ?
C34 C33 H33 119.9 ?
C32 C33 H33 119.9 ?
C33 C34 C29 119.7(19) ?
C33 C34 H34 120.1 ?
C29 C34 H34 120.1 ?
N5 C35 C36 121(2) ?
N5 C35 H35 119.4 ?
C36 C35 H35 119.4 ?
C37 C36 C35 121(2) ?
C37 C36 H36 119.6 ?
C35 C36 H36 119.6 ?
C36 C37 C38 117.7(17) ?
C36 C37 H37 121.2 ?
C38 C37 H37 121.2 ?
C37 C38 C39 120(2) ?
C37 C38 H38 119.9 ?
C39 C38 H38 119.9 ?
N5 C39 C38 119.5(16) ?
N5 C39 C40 118.8(15) ?
C38 C39 C40 121.7(17) ?
N6 C40 C41 121.1(18) ?
N6 C40 C39 111.9(15) ?
C41 C40 C39 126.9(19) ?
C42 C41 C40 120(2) ?
C42 C41 H41 119.9 ?
C40 C41 H41 119.9 ?
C41 C42 C43 118.9(19) ?
C41 C42 H42 120.6 ?
C43 C42 H42 120.6 ?
C44 C43 C42 119.6(18) ?
C44 C43 H43 120.2 ?
C42 C43 H43 120.2 ?
N6 C44 C43 118.6(17) ?
N6 C44 C45 113.6(15) ?
C43 C44 C45 127.7(16) ?
C46 C45 C44 123.5(17) ?
C46 C45 C50 121.4(17) ?
C44 C45 C50 115.2(13) ?
C45 C46 C47 120.2(18) ?
C45 C46 H46 119.9 ?
C47 C46 H46 119.9 ?
C48 C47 C46 119.6(17) ?
C48 C47 H47 120.2 ?
C46 C47 H47 120.2 ?
C49 C48 C47 120(2) ?
C49 C48 H48 119.9 ?
C47 C48 H48 119.9 ?
C48 C49 C50 123.8(18) ?
C48 C49 H49 118.1 ?
C50 C49 H49 118.1 ?
C49 C50 C45 114.7(13) ?
C49 C50 Pt2 134.0(12) ?
C45 C50 Pt2 111.3(12) ?
O4 Cl1 O3 112.5(8) ?
O4 Cl1 O3' 134.0(12) ?
O4 Cl1 O2' 62.8(14) ?
O3 Cl1 O2' 112.1(14) ?
O3' Cl1 O2' 111.2(8) ?
O4 Cl1 O1' 114.2(13) ?
O3 Cl1 O1' 127.1(13) ?
O3' Cl1 O1' 110.3(8) ?
O2' Cl1 O1' 110.3(8) ?
O4 Cl1 O1 110.9(8) ?
O3 Cl1 O1 110.4(8) ?
O3' Cl1 O1 102.8(13) ?
O2' Cl1 O1 135.7(12) ?
O4 Cl1 O4' 46.4(13) ?
O3 Cl1 O4' 86.9(13) ?
O3' Cl1 O4' 108.4(8) ?
O2' Cl1 O4' 108.0(8) ?
O1' Cl1 O4' 108.5(8) ?
O1 Cl1 O4' 86.3(12) ?
O4 Cl1 O2 108.1(8) ?
O3 Cl1 O2 107.8(8) ?
O3' Cl1 O2 90.2(12) ?
O2' Cl1 O2 47.4(13) ?
O1' Cl1 O2 79.8(12) ?
O1 Cl1 O2 107.0(7) ?
O4' Cl1 O2 154.4(13) ?
O6 Cl2 O7' 111.9(14) ?
O6 Cl2 O5' 137.2(13) ?
O7' Cl2 O5' 110.9(8) ?
O6 Cl2 O5 110.9(8) ?
O7' Cl2 O5 129.3(14) ?
O6 Cl2 O7 110.4(8) ?
O5' Cl2 O7 107.4(14) ?
O5 Cl2 O7 109.5(8) ?
O6 Cl2 O8' 53.3(14) ?
O7' Cl2 O8' 110.0(8) ?
O5' Cl2 O8' 109.9(8) ?
O5 Cl2 O8' 116.9(15) ?
O7 Cl2 O8' 133.6(14) ?
O6 Cl2 O6' 57.0(13) ?
O7' Cl2 O6' 109.1(8) ?
O5' Cl2 O6' 108.7(8) ?
O5 Cl2 O6' 73.9(14) ?
O7 Cl2 O6' 84.2(13) ?
O8' Cl2 O6' 108.3(8) ?
O6 Cl2 O8 108.4(8) ?
O7' Cl2 O8 82.0(12) ?
O5' Cl2 O8 76.8(14) ?
O5 Cl2 O8 108.6(8) ?
O7 Cl2 O8 109.0(8) ?
O8' Cl2 O8 55.9(14) ?
O6' Cl2 O8 163.8(14) ?

loop_
_geom_bond_atom_site_label_1
_geom_bond_atom_site_label_2
_geom_bond_distance
_geom_bond_publ_flag
Pt1 N2 1.928(13) yes
Pt1 C16 1.990(15) yes
Pt1 N3 2.038(14) yes
Pt1 N1 2.079(11) yes
Pt2 N6 1.993(13) yes
Pt2 C50 2.014(14) yes
Pt2 N5 2.164(14) yes
Pt2 P1 2.241(4) yes
P1 C22 1.799(14) ?
P1 C29 1.802(14) ?
P1 C23 1.814(14) ?
N1 C1 1.34(2) ?
N1 C5 1.41(2) ?
N2 C6 1.342(17) ?
N2 C10 1.394(18) ?
N3 C21 1.342(19) ?
N3 C17 1.381(19) ?
N4 C21 1.370(18) ?
N4 C22 1.43(2) ?
N4 H4 0.8600 ?
N5 C35 1.33(2) ?
N5 C39 1.34(2) ?
N6 C40 1.33(2) ?
N6 C44 1.338(19) ?
C1 C2 1.39(2) ?
C1 H1 0.9300 ?
C2 C3 1.34(3) ?
C2 H2 0.9300 ?
C3 C4 1.40(3) ?
C3 H3 0.9300 ?
C4 C5 1.39(2) ?
C4 H4A 0.9300 ?
C5 C6 1.46(2) ?
C6 C7 1.37(2) ?
C7 C8 1.39(3) ?
C7 H7 0.9300 ?
C8 C9 1.37(2) ?
C8 H8 0.9300 ?
C9 C10 1.37(2) ?
C9 H9 0.9300 ?
C10 C11 1.44(2) ?
C11 C16 1.42(2) ?
C11 C12 1.44(2) ?
C12 C13 1.37(2) ?
C12 H12 0.9300 ?
C13 C14 1.35(3) ?
C13 H13 0.9300 ?
C14 C15 1.40(2) ?
C14 H14 0.9300 ?
C15 C16 1.39(2) ?
C15 H15 0.9300 ?
C17 C18 1.34(2) ?
C17 H17 0.9300 ?
C18 C19 1.42(3) ?
C18 H18 0.9300 ?
C19 C20 1.38(2) ?
C19 H19 0.9300 ?
C20 C21 1.41(2) ?
C20 H20 0.9300 ?
C22 H22A 0.9700 ?
C22 H22B 0.9700 ?
C23 C28 1.37(2) ?
C23 C24 1.39(2) ?
C24 C25 1.38(2) ?
C24 H24 0.9300 ?
C25 C26 1.36(3) ?
C25 H25 0.9300 ?
C26 C27 1.37(3) ?
C26 H26 0.9300 ?
C27 C28 1.39(2) ?
C27 H27 0.9300 ?
C28 H28 0.9300 ?
C29 C34 1.39(2) ?
C29 C30 1.40(2) ?
C30 C31 1.37(3) ?
C30 H30 0.9300 ?
C31 C32 1.29(3) ?
C31 H31 0.9300 ?
C32 C33 1.40(3) ?
C32 H32 0.9300 ?
C33 C34 1.33(2) ?
C33 H33 0.9300 ?
C34 H34 0.9300 ?
C35 C36 1.39(3) ?
C35 H35 0.9300 ?
C36 C37 1.34(4) ?
C36 H36 0.9300 ?
C37 C38 1.39(3) ?
C37 H37 0.9300 ?
C38 C39 1.40(3) ?
C38 H38 0.9300 ?
C39 C40 1.46(2) ?
C40 C41 1.38(3) ?
C41 C42 1.33(3) ?
C41 H41 0.9300 ?
C42 C43 1.41(3) ?
C42 H42 0.9300 ?
C43 C44 1.40(2) ?
C43 H43 0.9300 ?
C44 C45 1.46(2) ?
C45 C46 1.35(2) ?
C45 C50 1.46(2) ?
C46 C47 1.39(3) ?
C46 H46 0.9300 ?
C47 C48 1.37(3) ?
C47 H47 0.9300 ?
C48 C49 1.35(2) ?
C48 H48 0.9300 ?
C49 C50 1.37(2) ?
C49 H49 0.9300 ?
Cl1 O4 1.421(8) ?
Cl1 O3 1.424(8) ?
Cl1 O3' 1.427(8) ?
Cl1 O2' 1.432(8) ?
Cl1 O1' 1.434(8) ?
Cl1 O1 1.440(8) ?
Cl1 O4' 1.461(9) ?
Cl1 O2 1.474(8) ?
Cl2 O6 1.430(9) ?
Cl2 O7' 1.431(8) ?
Cl2 O5' 1.434(8) ?
Cl2 O5 1.435(9) ?
Cl2 O7 1.437(8) ?
Cl2 O8' 1.439(9) ?
Cl2 O6' 1.452(9) ?
Cl2 O8 1.453(9) ?

loop_
_geom_torsion_atom_site_label_1
_geom_torsion_atom_site_label_2
_geom_torsion_atom_site_label_3
_geom_torsion_atom_site_label_4
_geom_torsion
C50 Pt2 P1 C22 -59.8(6)
N5 Pt2 P1 C22 118.4(6)
C50 Pt2 P1 C29 59.2(6)
N5 Pt2 P1 C29 -122.6(6)
C50 Pt2 P1 C23 179.3(7)
N5 Pt2 P1 C23 -2.5(7)
N2 Pt1 N1 C1 174.6(16)
C16 Pt1 N1 C1 173.0(18)
N3 Pt1 N1 C1 -6.6(16)
N2 Pt1 N1 C5 -2.8(10)
C16 Pt1 N1 C5 -4(2)
N3 Pt1 N1 C5 176.0(10)
C16 Pt1 N2 C6 -176.1(12)
N1 Pt1 N2 C6 4.4(11)
C16 Pt1 N2 C10 -2.9(11)
N1 Pt1 N2 C10 177.6(11)
C16 Pt1 N3 C21 -72.3(11)
N1 Pt1 N3 C21 107.6(11)
C16 Pt1 N3 C17 114.7(11)
N1 Pt1 N3 C17 -65.4(11)
N6 Pt2 N5 C35 177.4(17)
C50 Pt2 N5 C35 166.7(16)
P1 Pt2 N5 C35 -8.3(17)
N6 Pt2 N5 C39 -6.1(11)
C50 Pt2 N5 C39 -17(2)
P1 Pt2 N5 C39 168.1(10)
C50 Pt2 N6 C40 -176.6(13)
N5 Pt2 N6 C40 7.4(12)
C50 Pt2 N6 C44 -7.6(10)
N5 Pt2 N6 C44 176.3(11)
C5 N1 C1 C2 -3(3)
Pt1 N1 C1 C2 -180.0(13)
N1 C1 C2 C3 1(3)
C1 C2 C3 C4 2(3)
C2 C3 C4 C5 -3(3)
C3 C4 C5 N1 1(2)
C3 C4 C5 C6 179.2(16)
C1 N1 C5 C4 2(2)
Pt1 N1 C5 C4 179.5(12)
C1 N1 C5 C6 -176.5(14)
Pt1 N1 C5 C6 1.3(16)
C10 N2 C6 C7 7(2)
Pt1 N2 C6 C7 -179.7(12)
C10 N2 C6 C5 -177.9(12)
Pt1 N2 C6 C5 -4.7(17)
C4 C5 C6 N2 -176.2(14)
N1 C5 C6 N2 1.9(19)
C4 C5 C6 C7 -2(3)
N1 C5 C6 C7 176.5(15)
N2 C6 C7 C8 -3(2)
C5 C6 C7 C8 -177.0(16)
C6 C7 C8 C9 1(3)
C7 C8 C9 C10 -3(3)
C8 C9 C10 N2 7(2)
C8 C9 C10 C11 177.0(17)
C6 N2 C10 C9 -9(2)
Pt1 N2 C10 C9 177.6(11)
C6 N2 C10 C11 179.0(12)
Pt1 N2 C10 C11 5.6(16)
C9 C10 C11 C16 -176.9(16)
N2 C10 C11 C16 -6.3(19)
C9 C10 C11 C12 8(3)
N2 C10 C11 C12 178.9(13)
C16 C11 C12 C13 2(2)
C10 C11 C12 C13 176.4(16)
C11 C12 C13 C14 -2(3)
C12 C13 C14 C15 2(3)
C13 C14 C15 C16 -3(3)
C14 C15 C16 C11 3(2)
C14 C15 C16 Pt1 -178.8(13)
C12 C11 C16 C15 -3(2)
C10 C11 C16 C15 -177.5(14)
C12 C11 C16 Pt1 179.0(11)
C10 C11 C16 Pt1 4.1(17)
N2 Pt1 C16 C15 -178.8(16)
N3 Pt1 C16 C15 2.4(17)
N1 Pt1 C16 C15 -177.2(15)
N2 Pt1 C16 C11 -0.7(11)
N3 Pt1 C16 C11 -179.5(10)
N1 Pt1 C16 C11 1(3)
C21 N3 C17 C18 2(2)
Pt1 N3 C17 C18 175.7(12)
N3 C17 C18 C19 -4(2)
C17 C18 C19 C20 4(2)
C18 C19 C20 C21 -4(2)
C17 N3 C21 N4 -179.9(12)
Pt1 N3 C21 N4 6.9(16)
C17 N3 C21 C20 -1.9(19)
Pt1 N3 C21 C20 -175.0(9)
C22 N4 C21 N3 -161.1(12)
C22 N4 C21 C20 20.9(19)
C19 C20 C21 N3 3(2)
C19 C20 C21 N4 -179.1(13)
C21 N4 C22 P1 -178.1(10)
C29 P1 C22 N4 -148.3(9)
C23 P1 C22 N4 103.6(10)
Pt2 P1 C22 N4 -22.4(10)
C22 P1 C23 C28 155.5(14)
C29 P1 C23 C28 48.1(16)
Pt2 P1 C23 C28 -78.4(15)
C22 P1 C23 C24 -31.1(16)
C29 P1 C23 C24 -138.5(14)
Pt2 P1 C23 C24 95.0(14)
C28 C23 C24 C25 5(3)
P1 C23 C24 C25 -168.3(16)
C23 C24 C25 C26 -3(3)
C24 C25 C26 C27 1(3)
C25 C26 C27 C28 0(3)
C24 C23 C28 C27 -4(3)
P1 C23 C28 C27 169.1(16)
C26 C27 C28 C23 2(3)
C22 P1 C29 C34 -45.2(13)
C23 P1 C29 C34 63.8(13)
Pt2 P1 C29 C34 -170.5(10)
C22 P1 C29 C30 134.6(11)
C23 P1 C29 C30 -116.4(12)
Pt2 P1 C29 C30 9.3(12)
C34 C29 C30 C31 -1(2)
P1 C29 C30 C31 179.5(12)
C29 C30 C31 C32 -1(3)
C30 C31 C32 C33 3(3)
C31 C32 C33 C34 -3(3)
C32 C33 C34 C29 1(2)
C30 C29 C34 C33 1(2)
P1 C29 C34 C33 -179.5(12)
C39 N5 C35 C36 2(3)
Pt2 N5 C35 C36 178.0(16)
N5 C35 C36 C37 -5(4)
C35 C36 C37 C38 7(4)
C36 C37 C38 C39 -6(3)
C35 N5 C39 C38 -2(3)
Pt2 N5 C39 C38 -178.4(14)
C35 N5 C39 C40 -178.5(17)
Pt2 N5 C39 C40 4.7(19)
C37 C38 C39 N5 4(3)
C37 C38 C39 C40 -179.3(18)
C44 N6 C40 C41 8(3)
Pt2 N6 C40 C41 176.8(13)
C44 N6 C40 C39 -175.5(13)
Pt2 N6 C40 C39 -6.9(19)
N5 C39 C40 N6 1(2)
C38 C39 C40 N6 -176.0(16)
N5 C39 C40 C41 176.8(17)
C38 C39 C40 C41 0(3)
N6 C40 C41 C42 -6(3)
C39 C40 C41 C42 178.6(18)
C40 C41 C42 C43 0(3)
C41 C42 C43 C44 3(3)
C40 N6 C44 C43 -5(2)
Pt2 N6 C44 C43 -173.6(12)
C40 N6 C44 C45 179.0(14)
Pt2 N6 C44 C45 10.1(17)
C42 C43 C44 N6 -1(3)
C42 C43 C44 C45 174.6(17)
N6 C44 C45 C46 172.9(14)
C43 C44 C45 C46 -3(3)
N6 C44 C45 C50 -7(2)
C43 C44 C45 C50 176.9(15)
C44 C45 C46 C47 -176.8(16)
C50 C45 C46 C47 3(3)
C45 C46 C47 C48 -5(3)
C46 C47 C48 C49 2(3)
C47 C48 C49 C50 2(3)
C48 C49 C50 C45 -4(2)
C48 C49 C50 Pt2 176.0(13)
C46 C45 C50 C49 1(2)
C44 C45 C50 C49 -179.1(14)
C46 C45 C50 Pt2 -179.0(12)
C44 C45 C50 Pt2 1.2(16)
N6 Pt2 C50 C49 -176.6(17)
N5 Pt2 C50 C49 -165.9(15)
P1 Pt2 C50 C49 9.2(16)
N6 Pt2 C50 C45 3.1(10)
N5 Pt2 C50 C45 14(2)
P1 Pt2 C50 C45 -171.1(9)
